data_2011144
loop_
_publ_author_name
'Criado, A.'
'Di\'anez, M.J.'
'P\'erez-Garrido, S.'
'Fernandes, I. M. L.'
'Belsley, M.'
'de Matos Gomes, E.'

_publ_section_title
;
 1,1,3,3-Tetramethylguanidinium dihydrogenorthophosphate
;
_journal_issue 7
_journal_name_full 'Acta Crystallographica Section C'
_journal_page_first 888
_journal_page_last 889
_journal_paper_doi 10.1107/S0108270100005187
_journal_volume 56
_journal_year 2000
_chemical_formula_moiety 'C5 H14 N3 + , H2 PO4 -'
_chemical_formula_sum 'C5 H16 N3 O4 P'
_chemical_formula_weight 213.18
_chemical_melting_point 493
_chemical_name_systematic
;
1,1,3,3-tetramethyl guanidinium phosphate
;
_space_group_IT_number 14
_symmetry_cell_setting monoclinic
_symmetry_space_group_name_Hall '-P 2ybc'
_symmetry_space_group_name_H-M 'P 1 21/c 1'
_audit_creation_method SHELXL
_cell_angle_alpha 90.00
_cell_angle_beta 103.500(10)
_cell_angle_gamma 90.00
_cell_formula_units_Z 4
_cell_length_a 11.225(3)
_cell_length_b 10.9510(10)
_cell_length_c 8.430(2)
_cell_measurement_reflns_used 25
_cell_measurement_temperature 293(2)
_cell_measurement_theta_max 12
_cell_measurement_theta_min 7
_cell_volume 1007.6(4)
_computing_cell_refinement 'SET4 (de Boer & Duissenberg, 1984) and CELDIM (CAD4, Retting, 1989)'
_computing_data_collection 'CAD-4 Software (Enraf-Nonius, 1989)'
_computing_data_reduction 'XRAY76 System (Stewart et al., 1976)'
_computing_molecular_graphics 'PLATON (Spek, 1994)'
_computing_publication_material 'PARST (Nardelli, 1995) and  PARSTCIF (Nardelli, 1991)'
_computing_structure_refinement 'SHELXL93 (Sheldrick, 1993)'
_computing_structure_solution 'SIR92 (Altomare et al., 1994)'
_diffrn_ambient_temperature 293(2)
_diffrn_measurement_device 'Enraf-Nonius CAD4'
_diffrn_measurement_method \w--2\q
_diffrn_radiation_monochromator graphite
_diffrn_radiation_source 'fine-focus sealed tube'
_diffrn_radiation_type MoK\a
_diffrn_radiation_wavelength .71069
_diffrn_reflns_av_R_equivalents .0000
_diffrn_reflns_av_sigmaI/netI .0131
_diffrn_reflns_limit_h_max 17
_diffrn_reflns_limit_h_min 0
_diffrn_reflns_limit_k_max 16
_diffrn_reflns_limit_k_min 0
_diffrn_reflns_limit_l_max 12
_diffrn_reflns_limit_l_min -12
_diffrn_reflns_number 3777
_diffrn_reflns_theta_max 32.96
_diffrn_reflns_theta_min 2.63
_diffrn_standards_decay_% none
_diffrn_standards_interval_time '60 min'
_diffrn_standards_number 3
_exptl_absorpt_coefficient_mu .264
_exptl_absorpt_correction_type none
_exptl_crystal_colour colourless
_exptl_crystal_density_diffrn 1.405
_exptl_crystal_density_meas 1.40
_exptl_crystal_density_method 'flotation in bromobenzene and acetone'
_exptl_crystal_description prism
_exptl_crystal_F_000 456
_exptl_crystal_size_max .80
_exptl_crystal_size_mid .50
_exptl_crystal_size_min .40
_refine_diff_density_max .458
_refine_diff_density_min -.369
_refine_ls_extinction_method none
_refine_ls_goodness_of_fit_all 1.080
_refine_ls_goodness_of_fit_obs 1.121
_refine_ls_hydrogen_treatment constr
_refine_ls_matrix_type full
_refine_ls_number_parameters 124
_refine_ls_number_reflns 3777
_refine_ls_number_restraints 0
_refine_ls_restrained_S_all 1.080
_refine_ls_restrained_S_obs 1.121
_refine_ls_R_factor_all .0403
_refine_ls_R_factor_obs .0338
_refine_ls_shift/esd_max .000
_refine_ls_shift/esd_mean .000
_refine_ls_structure_factor_coef Fsqd
_refine_ls_weighting_details 'w = 1/[\s^2^(Fo^2^)+(0.0639P)^2^+0.1114P] where P=(Fo^2^+2Fc^2^)/3'
_refine_ls_weighting_scheme calc
_refine_ls_wR_factor_all .1052
_refine_ls_wR_factor_obs .1012
_reflns_number_observed 3257
_reflns_number_total 3777
_reflns_observed_criterion I>2\s(I)
_cod_data_source_file na1466.cif
_cod_data_source_block I
_cod_depositor_comments
;
The following automatic conversions were performed:

'_refine_ls_weighting_scheme' value 'calc w =
1/[\s^2^(Fo^2^)+(0.0639P)^2^+0.1114P] where P=(Fo^2^+2Fc^2^)/3' was
changed to 'calc'. New tag '_refine_ls_weighting_details' was
created. The value of the new tag was set to 'w =
1/[\s^2^(Fo^2^)+(0.0639P)^2^+0.1114P] where P=(Fo^2^+2Fc^2^)/3'.

Automatic conversion script
Id: cif_fix_values 3143 2015-03-26 13:38:13Z robertas 
;
_cod_original_sg_symbol_H-M 'P 21/c'
_cod_database_code 2011144
_cod_database_fobs_code 2011144

loop_
_symmetry_equiv_pos_as_xyz
'x, y, z'
'-x, y+1/2, -z+1/2'
'-x, -y, -z'
'x, -y-1/2, z-1/2'

loop_
_atom_site_aniso_label
_atom_site_aniso_U_11
_atom_site_aniso_U_22
_atom_site_aniso_U_33
_atom_site_aniso_U_12
_atom_site_aniso_U_13
_atom_site_aniso_U_23
P1 .02584(12) .02308(12) .02056(11) .00027(7) .00656(8) .00083(7)
O4 .0431(4) .0283(3) .0264(3) -.0075(3) .0125(3) .0006(3)
O3 .0303(3) .0317(3) .0277(3) .0081(3) .0087(3) .0015(3)
O2 .0539(5) .0356(4) .0279(3) -.0179(4) .0137(3) -.0048(3)
O1 .0294(3) .0464(5) .0301(3) .0121(3) .0100(3) .0092(3)
N1 .0266(4) .0261(4) .0535(6) .0007(3) .0072(4) -.0021(4)
N3 .0430(5) .0271(4) .0458(5) -.0043(4) .0105(4) -.0041(4)
N2 .0282(4) .0438(5) .0496(6) -.0022(4) .0032(4) -.0042(4)
C1 .0300(4) .0297(4) .0339(5) -.0012(3) .0093(4) -.0058(4)
C5 .0426(6) .0347(6) .0626(8) .0028(5) .0168(6) .0122(5)
C2 .0417(6) .0429(7) .0653(9) .0081(5) -.0059(6) -.0054(6)
C4 .0952(13) .0332(6) .0558(8) -.0164(7) .0105(8) -.0130(6)
C3 .0298(6) .0859(13) .0708(10) -.0132(7) .0071(6) .0034(9)

loop_
_atom_site_label
_atom_site_fract_x
_atom_site_fract_y
_atom_site_fract_z
_atom_site_U_iso_or_equiv
_atom_site_thermal_displace_type
_atom_site_calc_flag
_atom_site_refinement_flags
_atom_site_occupancy
_atom_site_disorder_group
_atom_site_type_symbol
P1 .21200(2) -.22099(2) .44607(3) .02297(8) Uani d . 1 . P
O4 .26662(8) -.14310(7) .33544(9) .0318(2) Uani d . 1 . O
O3 .12944(7) -.15363(7) .53532(9) .0296(2) Uani d . 1 . O
O2 .13625(9) -.32927(8) .34687(10) .0384(2) Uani d . 1 . O
H2 .1421 -.3263 .2494 .058 Uiso calc R 1 . H
O1 .31819(7) -.28321(8) .57362(10) .0348(2) Uani d . 1 . O
H1 .2919 -.3067 .6540 .052 Uiso calc R 1 . H
N1 .13166(8) .11300(8) .51765(13) .0358(2) Uani d . 1 . N
H1A .14840 .03517 .53720 .043 Uiso calc R 1 . H
H1B .05591 .13620 .47485 .043 Uiso calc R 1 . H
N3 .19506(10) .31397(9) .52252(13) .0386(2) Uani d . 1 . N
N2 .33639(9) .16108(10) .61799(14) .0415(2) Uani d . 1 . N
C1 .22015(10) .19494(10) .55254(13) .0309(2) Uani d . 1 . C
C5 .08049(12) .35246(12) .4126(2) .0459(3) Uani d . 1 . C
H5A .0924 .4317 .3645 .069 Uiso calc R 1 . H
H5B .0166 .3597 .4739 .069 Uiso calc R 1 . H
H5C .0556 .2918 .3257 .069 Uiso calc R 1 . H
C2 .36472(13) .04187(13) .6937(2) .0530(4) Uani d . 1 . C
H2A .4411 .0469 .7782 .080 Uiso calc R 1 . H
H2B .3742 -.0177 .6108 .080 Uiso calc R 1 . H
H2C .2979 .0162 .7430 .080 Uiso calc R 1 . H
C4 .2563(2) .40878(13) .6335(2) .0626(4) Uani d . 1 . C
H4A .1968 .4485 .6851 .094 Uiso calc R 1 . H
H4B .2915 .4695 .5723 .094 Uiso calc R 1 . H
H4C .3216 .3721 .7177 .094 Uiso calc R 1 . H
C3 .43961(13) .2244(2) .5750(2) .0630(5) Uani d . 1 . C
H3A .4925 .1646 .5386 .094 Uiso calc R 1 . H
H3B .4867 .2681 .6707 .094 Uiso calc R 1 . H
H3C .40852 .2828 .4870 .094 Uiso calc R 1 . H

loop_
_atom_type_symbol
_atom_type_description
_atom_type_scat_dispersion_real
_atom_type_scat_dispersion_imag
_atom_type_scat_source
C C .0033 .0016 'International Tables Vol C Tables 4.2.6.8 and 6.1.1.4'
H H .0000 .0000 'International Tables Vol C Tables 4.2.6.8 and 6.1.1.4'
O O .0106 .0060 'International Tables Vol C Tables 4.2.6.8 and 6.1.1.4'
N N .0061 .0033 'International Tables Vol C Tables 4.2.6.8 and 6.1.1.4'
P P .1023 .0942 'International Tables Vol C Tables 4.2.6.8 and 6.1.1.4'

loop_
_geom_angle_atom_site_label_1
_geom_angle_atom_site_label_2
_geom_angle_atom_site_label_3
_geom_angle
_geom_angle_publ_flag
O4 P1 O3 114.78(5) yes
O4 P1 O1 108.64(5) yes
O3 P1 O1 109.11(4) yes
O4 P1 O2 110.24(4) yes
O3 P1 O2 108.20(5) yes
O1 P1 O2 105.47(5) yes
P1 O2 H2 109.47 ?
P1 O1 H1 109.47 ?
C1 N1 H1A 120.00 ?
C1 N1 H1B 120.00 ?
H1A N1 H1B 120.0 ?
C1 N3 C5 120.91(10) yes
C1 N3 C4 121.53(12) yes
C5 N3 C4 114.50(12) yes
C1 N2 C3 121.02(12) yes
C1 N2 C2 121.27(11) yes
C3 N2 C2 115.34(12) yes
N1 C1 N2 120.78(11) yes
N1 C1 N3 120.22(10) yes
N2 C1 N3 119.01(10) yes
N3 C5 H5A 109.47 ?
N3 C5 H5B 109.47 ?
H5A C5 H5B 109.5 ?
N3 C5 H5C 109.47 ?
H5A C5 H5C 109.5 ?
H5B C5 H5C 109.5 ?
N2 C2 H2A 109.47 ?
N2 C2 H2B 109.47 ?
H2A C2 H2B 109.5 ?
N2 C2 H2C 109.47 ?
H2A C2 H2C 109.5 ?
H2B C2 H2C 109.5 ?
N3 C4 H4A 109.47 ?
N3 C4 H4B 109.47 ?
H4A C4 H4B 109.5 ?
N3 C4 H4C 109.47 ?
H4A C4 H4C 109.5 ?
H4B C4 H4C 109.5 ?
N2 C3 H3A 109.47 ?
N2 C3 H3B 109.47 ?
H3A C3 H3B 109.5 ?
N2 C3 H3C 109.47 ?
H3A C3 H3C 109.5 ?
H3B C3 H3C 109.5 ?

loop_
_geom_bond_atom_site_label_1
_geom_bond_atom_site_label_2
_geom_bond_site_symmetry_2
_geom_bond_distance
_geom_bond_publ_flag
P1 O4 . 1.4968(7) yes
P1 O3 . 1.5148(7) yes
P1 O1 . 1.5629(8) yes
P1 O2 . 1.5800(8) yes
O2 H2 . .84 ?
O1 H1 . .84 ?
N1 C1 . 1.3198(13) yes
N1 H1A . .88 ?
N1 H1B . .88 ?
N3 C1 . 1.3451(14) yes
N3 C5 . 1.461(2) yes
N3 C4 . 1.458(2) yes
N2 C1 . 1.3447(15) yes
N2 C3 . 1.466(2) yes
N2 C2 . 1.455(2) yes
C5 H5A . .98 ?
C5 H5B . .98 ?
C5 H5C . .98 ?
C2 H2A . .98 ?
C2 H2B . .98 ?
C2 H2C . .98 ?
C4 H4A . .98 ?
C4 H4B . .98 ?
C4 H4C . .98 ?
C3 H3A . .98 ?
C3 H3B . .98 ?
C3 H3C . .98 ?

loop_
_geom_hbond_atom_site_label_D
_geom_hbond_atom_site_label_H
_geom_hbond_atom_site_label_A
_geom_hbond_site_symmetry_A
_geom_hbond_distance_DH
_geom_hbond_distance_HA
_geom_hbond_distance_DA
_geom_hbond_angle_DHA
_geom_hbond_publ_flag
N1 H1A O3 . .88 2.08 2.9240(10) 161 yes
O2 H2 O3 4_555 .84 1.79 2.6160(10) 167 yes
O1 H1 O4 4_556 .84 1.71 2.5410(10) 169 yes
N1 H1B O3 3_556 .88 2.07 2.8940(10) 155 yes
C5 H5B O2 3_556 .98 2.56 3.521(2) 167 yes
C5 H5A O2 1_565 .98 2.67 3.607(2) 159 yes

loop_
_cod_related_entry_id
_cod_related_entry_database
_cod_related_entry_code
1 ChemSpider 13751765
